data_4003859
loop_
_publ_author_name
'Grabicki, Niklas'
'Dumele, Oliver'
'Sai, Hiroaki'
'Powers-Riggs, Natalia E.'
'Phelan, Brian T.'
'Sangji, M. Hussain'
'Chapman, Craig T.'
'Passarelli, James V.'
'Dannenhoffer, Adam J.'
'Wasielewski, Michael R.'
'Stupp, Samuel I.'

_publ_section_title
;
 Polymorphism and Optoelectronic Properties in Crystalline Supramolecular
 Polymers
;
_journal_issue 2
_journal_name_full 'Chemistry of Materials'
_journal_page_first 706
_journal_page_last 718
_journal_paper_doi 10.1021/acs.chemmater.0c04123
_journal_volume 33
_journal_year 2021
_chemical_formula_moiety 'C26 H30 N2 O2 S2'
_chemical_formula_sum 'C26 H30 N2 O2 S2'
_chemical_formula_weight 466.64
_space_group_crystal_system triclinic
_space_group_IT_number 2
_space_group_name_Hall '-P 1'
_space_group_name_H-M_alt 'P -1'
_atom_sites_solution_hydrogens geom
_atom_sites_solution_primary dual
_audit_creation_date 2018-10-30
_audit_creation_method
;
Olex2 1.2
(compiled 2018.05.29 svn.r3508 for OlexSys, GUI svn.r5506)
;
_audit_update_record
;
2018-11-01 deposited with the CCDC.	2020-08-07 downloaded from the CCDC.
;
_cell_angle_alpha 103.923(3)
_cell_angle_beta 92.734(3)
_cell_angle_gamma 106.388(3)
_cell_formula_units_Z 2
_cell_length_a 8.8931(4)
_cell_length_b 10.3264(5)
_cell_length_c 14.3451(7)
_cell_measurement_reflns_used 2667
_cell_measurement_temperature 299(2)
_cell_measurement_theta_max 54.105
_cell_measurement_theta_min 3.199
_cell_volume 1217.22(10)
_computing_cell_refinement 'SAINT V8.38A (?, 2016)'
_computing_data_collection 'APEX2 V2014.11-0 (Bruker, 2014)'
_computing_data_reduction 'SAINT V8.38A (?, 2016)'
_computing_molecular_graphics 'Olex2 (Dolomanov et al., 2009)'
_computing_publication_material 'Olex2 (Dolomanov et al., 2009)'
_computing_structure_refinement 'XL (Sheldrick, 2008)'
_computing_structure_solution 'XT (Sheldrick, 2015)'
_diffrn_ambient_temperature 299.46
_diffrn_detector_area_resol_mean 8
_diffrn_measured_fraction_theta_full 0.983
_diffrn_measured_fraction_theta_max 0.983
_diffrn_measurement_device_type 'Bruker Kappa APEX CCD area detector'
_diffrn_measurement_method '\w and \f scans'
_diffrn_radiation_monochromator 'MX optics'
_diffrn_radiation_type CuK\a
_diffrn_radiation_wavelength 1.54178
_diffrn_reflns_av_R_equivalents 0.0210
_diffrn_reflns_av_unetI/netI 0.0297
_diffrn_reflns_Laue_measured_fraction_full 0.983
_diffrn_reflns_Laue_measured_fraction_max 0.983
_diffrn_reflns_limit_h_max 9
_diffrn_reflns_limit_h_min -9
_diffrn_reflns_limit_k_max 10
_diffrn_reflns_limit_k_min -10
_diffrn_reflns_limit_l_max 15
_diffrn_reflns_limit_l_min -13
_diffrn_reflns_number 5002
_diffrn_reflns_point_group_measured_fraction_full 0.983
_diffrn_reflns_point_group_measured_fraction_max 0.983
_diffrn_reflns_theta_full 54.243
_diffrn_reflns_theta_max 54.243
_diffrn_reflns_theta_min 3.199
_diffrn_source microsource
_diffrn_standards_number 0
_exptl_absorpt_coefficient_mu 2.177
_exptl_absorpt_correction_T_max 0.7507
_exptl_absorpt_correction_T_min 0.6520
_exptl_absorpt_correction_type multi-scan
_exptl_absorpt_process_details
'SADABS-2016/2 (Bruker,2016/2) was used for absorption correction. wR2(int) was 0.0623 before and 0.0306 after correction. The Ratio of minimum to maximum transmission is 0.8685. The \l/2 correction factor is Not present.'
_exptl_crystal_colour red
_exptl_crystal_colour_primary red
_exptl_crystal_density_diffrn 1.273
_exptl_crystal_description irregular
_exptl_crystal_F_000 496
_exptl_crystal_size_max 0.289
_exptl_crystal_size_mid 0.103
_exptl_crystal_size_min 0.024
_refine_diff_density_max 0.336
_refine_diff_density_min -0.145
_refine_diff_density_rms 0.037
_refine_ls_extinction_method none
_refine_ls_goodness_of_fit_ref 1.041
_refine_ls_hydrogen_treatment constr
_refine_ls_matrix_type full
_refine_ls_number_parameters 311
_refine_ls_number_reflns 2928
_refine_ls_number_restraints 31
_refine_ls_restrained_S_all 1.083
_refine_ls_R_factor_all 0.0588
_refine_ls_R_factor_gt 0.0482
_refine_ls_shift/su_max 0.001
_refine_ls_shift/su_mean 0.000
_refine_ls_structure_factor_coef Fsqd
_refine_ls_weighting_details 'w=1/[\s^2^(Fo^2^)+(0.0786P)^2^+0.2315P] where P=(Fo^2^+2Fc^2^)/3'
_refine_ls_weighting_scheme calc
_refine_ls_wR_factor_gt 0.1298
_refine_ls_wR_factor_ref 0.1390
_reflns_Friedel_coverage 0.000
_reflns_number_gt 2376
_reflns_number_total 2928
_reflns_threshold_expression 'I > 2\s(I)'
_cod_data_source_file cm0c04123_si_003.cif
_cod_data_source_block 022518_ng18_meester
_cod_database_code 4003859
_shelx_shelxl_version_number 2016/6
_shelx_space_group_comment
;
The symmetry employed for this shelxl refinement is uniquely defined
by the following loop, which should always be used as a source of
symmetry information in preference to the above space-group names.
They are only intended as comments.
;
_shelx_estimated_absorpt_t_max 0.950
_shelx_estimated_absorpt_t_min 0.572
_olex2_refinement_description
;
1. Fixed Uiso
 At 1.2 times of:
  All C(H) groups, All C(H,H) groups, All C(H,H,H,H) groups
 At 1.5 times of:
  All C(H,H,H) groups
2. Restrained distances
 C24-C23 \\sim C25A-C24 \\sim C25B-C24 \\sim C26B-C25B \\sim C26A-C25A
 with sigma of 0.01
3. Uiso/Uaniso restraints and constraints
Uanis(C25B) \\sim Ueq, Uanis(C26B) \\sim Ueq: with sigma of 0.01 and sigma for
terminal atoms of 0.02
4. Rigid body (RIGU) restrains
 C22, C23, C24
 with sigma for 1-2 distances of 0.005 and sigma for 1-3 distances of 0.005
5. Others
 Sof(H24A)=Sof(H24B)=Sof(C25A)=Sof(H25C)=Sof(H25D)=Sof(C26A)=Sof(H26D)=
 Sof(H26E)=Sof(H26F)=1-FVAR(1)
 Sof(H24C)=Sof(H24D)=Sof(C25B)=Sof(H25A)=Sof(H25B)=Sof(C26B)=Sof(H26A)=
 Sof(H26B)=Sof(H26C)=FVAR(1)
6.a Secondary CH2 refined with riding coordinates:
 C18(H18A,H18B), C15(H15A,H15B), C17(H17A,H17B), C16(H16A,H16B), C19(H19A,
 H19B), C22(H22A,H22B), C23(H23A,H23B), C24(H24C,H24D), C24(H24A,H24B),
 C25B(H25A,H25B), C25A(H25C,H25D)
6.b Aromatic/amide H refined with riding coordinates:
 C11(H11), C7(H7), C8(H8), C14(H14), C3(H3), C2(H2)
6.c Idealised Me refined as rotating group:
 C21(H21A,H21B,H21C), C26B(H26A,H26B,H26C), C26A(H26D,H26E,H26F)
;
_olex2_submission_special_instructions 'No special instructions were received'

loop_
_space_group_symop_operation_xyz
'x, y, z'
'-x, -y, -z'

loop_
_atom_site_label
_atom_site_type_symbol
_atom_site_fract_x
_atom_site_fract_y
_atom_site_fract_z
_atom_site_U_iso_or_equiv
_atom_site_adp_type
_atom_site_occupancy
_atom_site_site_symmetry_order
_atom_site_calc_flag
_atom_site_refinement_flags_posn
_atom_site_refinement_flags_adp
_atom_site_refinement_flags_occupancy
_atom_site_disorder_assembly
_atom_site_disorder_group
S2 S 0.39220(10) -0.31335(8) 0.55503(7) 0.1014(3) Uani 1 1 d . . . . .
S1 S -0.02538(10) 0.02575(10) 0.26042(6) 0.1025(3) Uani 1 1 d . . . . .
N2 N 0.0854(3) 0.2490(3) 0.41302(19) 0.0824(7) Uani 1 1 d . . . . .
N1 N 0.4818(3) -0.0597(3) 0.6789(2) 0.0847(7) Uani 1 1 d . . . . .
O1 O 0.0026(3) 0.7415(3) 0.01844(18) 0.1173(8) Uani 1 1 d . . . . .
C10 C 0.2412(3) 0.1243(3) 0.5186(2) 0.0705(7) Uani 1 1 d . . . . .
C5 C 0.3217(3) 0.0617(3) 0.5727(2) 0.0716(7) Uani 1 1 d . . . . .
C9 C 0.1536(3) 0.0470(3) 0.4282(2) 0.0735(7) Uani 1 1 d . . . . .
C6 C 0.3142(3) -0.0801(3) 0.5377(2) 0.0745(7) Uani 1 1 d . . . . .
C4 C 0.4120(3) 0.1429(3) 0.6636(2) 0.0776(7) Uani 1 1 d . . . . .
O2 O 0.2308(3) 0.7749(4) 0.1005(2) 0.1425(10) Uani 1 1 d . . . . .
C1 C 0.2504(3) 0.2681(3) 0.5554(2) 0.0760(7) Uani 1 1 d . . . . .
C13 C 0.3964(3) -0.1450(3) 0.5927(2) 0.0806(8) Uani 1 1 d . . . . .
C12 C 0.0744(3) 0.1106(3) 0.3711(2) 0.0819(8) Uani 1 1 d . . . . .
C11 C 0.1714(3) 0.3233(3) 0.5011(2) 0.0823(8) Uani 1 1 d . . . . .
H11 H 0.175350 0.416522 0.524513 0.099 Uiso 1 1 calc R . . . .
C7 C 0.2236(4) -0.1555(3) 0.4473(2) 0.0840(8) Uani 1 1 d . . . . .
H7 H 0.216442 -0.249361 0.423134 0.101 Uiso 1 1 calc R . . . .
C8 C 0.1478(4) -0.0957(3) 0.3953(2) 0.0849(8) Uani 1 1 d . . . . .
H8 H 0.089780 -0.149241 0.336058 0.102 Uiso 1 1 calc R . . . .
C14 C 0.4884(3) 0.0791(3) 0.7124(2) 0.0884(9) Uani 1 1 d . . . . .
H14 H 0.548501 0.130920 0.771384 0.106 Uiso 1 1 calc R . . . .
C3 C 0.4189(4) 0.2881(3) 0.6986(2) 0.0891(9) Uani 1 1 d . . . . .
H3 H 0.477435 0.341146 0.757761 0.107 Uiso 1 1 calc R . . . .
C20 C 0.0918(5) 0.7181(4) 0.0845(2) 0.0960(9) Uani 1 1 d . . . . .
C2 C 0.3431(4) 0.3468(3) 0.6476(2) 0.0886(9) Uani 1 1 d . . . . .
H2 H 0.349644 0.440512 0.671637 0.106 Uiso 1 1 calc R . . . .
C18 C 0.1028(4) 0.5619(3) 0.1915(2) 0.0914(9) Uani 1 1 d . . . . .
H18A H 0.148625 0.503038 0.145736 0.110 Uiso 1 1 calc R . . . .
H18B H 0.188714 0.638092 0.232294 0.110 Uiso 1 1 calc R . . . .
C15 C 0.0035(4) 0.3239(4) 0.3643(2) 0.0942(9) Uani 1 1 d . . . . .
H15A H -0.031833 0.388414 0.412712 0.113 Uiso 1 1 calc R . . . .
H15B H -0.089414 0.256960 0.323388 0.113 Uiso 1 1 calc R . . . .
C17 C 0.0108(4) 0.4772(3) 0.2537(2) 0.0953(9) Uani 1 1 d . . . . .
H17A H -0.080761 0.406855 0.213655 0.114 Uiso 1 1 calc R . . . .
H17B H -0.027210 0.538481 0.302845 0.114 Uiso 1 1 calc R . . . .
C16 C 0.1046(3) 0.4044(3) 0.3034(2) 0.0885(8) Uani 1 1 d . . . . .
H16A H 0.141175 0.340899 0.254956 0.106 Uiso 1 1 calc R . . . .
H16B H 0.196367 0.473570 0.343961 0.106 Uiso 1 1 calc R . . . .
C19 C 0.0018(4) 0.6217(3) 0.1366(2) 0.0942(9) Uani 1 1 d . . . . .
H19A H -0.076444 0.545150 0.090497 0.113 Uiso 1 1 calc R . . . .
H19B H -0.054107 0.670889 0.181841 0.113 Uiso 1 1 calc R . . . .
C22 C 0.5685(4) -0.1155(4) 0.7408(3) 0.1061(10) Uani 1 1 d . U . . .
H22A H 0.658902 -0.040500 0.778187 0.127 Uiso 1 1 calc R . . . .
H22B H 0.607661 -0.185633 0.700441 0.127 Uiso 1 1 calc R . . . .
C23 C 0.4677(5) -0.1798(5) 0.8086(3) 0.1264(13) Uani 1 1 d D U . . .
H23A H 0.437486 -0.107884 0.853835 0.152 Uiso 1 1 calc R . . . .
H23B H 0.372106 -0.248787 0.772121 0.152 Uiso 1 1 calc R . . . .
C21 C 0.0797(6) 0.8432(5) -0.0315(3) 0.1439(15) Uani 1 1 d . . . . .
H21A H 0.010060 0.836664 -0.086813 0.216 Uiso 1 1 calc GR . . . .
H21B H 0.174537 0.825018 -0.052327 0.216 Uiso 1 1 calc GR . . . .
H21C H 0.105856 0.935573 0.011452 0.216 Uiso 1 1 calc GR . . . .
C24 C 0.5550(9) -0.2481(8) 0.8633(5) 0.204(3) Uani 1 1 d D U . . .
H24C H 0.491534 -0.344032 0.856304 0.244 Uiso 0.394(18) 1 calc R . P A 2
H24D H 0.652516 -0.250131 0.836237 0.244 Uiso 0.394(18) 1 calc R . P A 2
H24A H 0.576889 -0.323441 0.816419 0.244 Uiso 0.606(18) 1 calc R . P A 1
H24B H 0.656172 -0.179826 0.891681 0.244 Uiso 0.606(18) 1 calc R . P A 1
C25B C 0.590(3) -0.176(3) 0.9630(10) 0.227(11) Uani 0.394(18) 1 d D U P A 2
H25A H 0.498352 -0.147428 0.981196 0.273 Uiso 0.394(18) 1 calc R . P A 2
H25B H 0.674929 -0.090262 0.967618 0.273 Uiso 0.394(18) 1 calc R . P A 2
C26B C 0.634(3) -0.233(3) 1.0366(14) 0.205(9) Uani 0.394(18) 1 d D U P A 2
H26A H 0.679645 -0.305792 1.009011 0.308 Uiso 0.394(18) 1 calc GR . P A 2
H26B H 0.542356 -0.272317 1.065190 0.308 Uiso 0.394(18) 1 calc GR . P A 2
H26C H 0.710136 -0.161336 1.085464 0.308 Uiso 0.394(18) 1 calc GR . P A 2
C25A C 0.4874(15) -0.3041(17) 0.9375(8) 0.186(7) Uani 0.606(18) 1 d D . P A 1
H25C H 0.395498 -0.382992 0.907081 0.224 Uiso 0.606(18) 1 calc R . P A 1
H25D H 0.448903 -0.233694 0.978169 0.224 Uiso 0.606(18) 1 calc R . P A 1
C26A C 0.579(2) -0.351(3) 1.0004(16) 0.251(10) Uani 0.606(18) 1 d D . P A 1
H26D H 0.590071 -0.438751 0.966398 0.377 Uiso 0.606(18) 1 calc GR . P A 1
H26E H 0.525582 -0.361260 1.056060 0.377 Uiso 0.606(18) 1 calc GR . P A 1
H26F H 0.680934 -0.282684 1.020661 0.377 Uiso 0.606(18) 1 calc GR . P A 1

loop_
_atom_site_aniso_label
_atom_site_aniso_U_11
_atom_site_aniso_U_22
_atom_site_aniso_U_33
_atom_site_aniso_U_23
_atom_site_aniso_U_13
_atom_site_aniso_U_12
S2 0.1011(6) 0.0746(5) 0.1330(7) 0.0324(5) 0.0375(5) 0.0261(4)
S1 0.0931(6) 0.1073(7) 0.0925(6) 0.0211(5) 0.0039(4) 0.0135(5)
N2 0.0706(14) 0.0817(16) 0.0954(18) 0.0229(14) 0.0243(13) 0.0223(12)
N1 0.0659(13) 0.0818(17) 0.1050(19) 0.0316(15) 0.0170(13) 0.0133(12)
O1 0.1194(18) 0.1228(19) 0.1034(17) 0.0306(15) -0.0154(14) 0.0311(15)
C10 0.0615(15) 0.0640(17) 0.0796(18) 0.0171(14) 0.0235(13) 0.0080(12)
C5 0.0629(15) 0.0614(16) 0.0804(18) 0.0136(14) 0.0235(14) 0.0051(12)
C9 0.0686(16) 0.0667(17) 0.0766(18) 0.0151(14) 0.0228(14) 0.0083(13)
C6 0.0653(15) 0.0661(17) 0.0870(19) 0.0219(15) 0.0263(14) 0.0078(13)
C4 0.0650(16) 0.0742(18) 0.086(2) 0.0191(16) 0.0146(14) 0.0109(14)
O2 0.0993(19) 0.175(3) 0.148(2) 0.070(2) -0.0066(17) 0.0137(18)
C1 0.0707(16) 0.0660(17) 0.0833(18) 0.0107(15) 0.0218(14) 0.0140(13)
C13 0.0671(16) 0.0731(18) 0.101(2) 0.0292(17) 0.0318(16) 0.0117(14)
C12 0.0661(16) 0.083(2) 0.092(2) 0.0250(16) 0.0254(14) 0.0121(14)
C11 0.0767(18) 0.0701(18) 0.097(2) 0.0173(17) 0.0260(17) 0.0200(15)
C7 0.096(2) 0.0618(16) 0.085(2) 0.0135(16) 0.0256(17) 0.0131(15)
C8 0.091(2) 0.0680(19) 0.0781(18) 0.0090(15) 0.0161(15) 0.0049(15)
C14 0.0700(17) 0.083(2) 0.097(2) 0.0165(17) 0.0130(15) 0.0042(15)
C3 0.0867(19) 0.0727(19) 0.090(2) 0.0039(16) 0.0080(16) 0.0122(15)
C20 0.094(2) 0.097(2) 0.083(2) 0.0068(18) -0.0060(18) 0.0242(19)
C2 0.090(2) 0.0650(17) 0.098(2) 0.0048(17) 0.0169(18) 0.0162(16)
C18 0.0873(19) 0.093(2) 0.088(2) 0.0140(17) 0.0077(16) 0.0259(16)
C15 0.0816(19) 0.105(2) 0.106(2) 0.0342(19) 0.0234(17) 0.0372(17)
C17 0.0847(19) 0.100(2) 0.101(2) 0.0237(18) 0.0137(17) 0.0301(17)
C16 0.0818(18) 0.091(2) 0.095(2) 0.0230(17) 0.0167(16) 0.0288(16)
C19 0.092(2) 0.096(2) 0.085(2) 0.0133(17) -0.0014(17) 0.0255(17)
C22 0.0783(19) 0.106(2) 0.136(3) 0.045(2) 0.0072(19) 0.0209(17)
C23 0.133(3) 0.148(4) 0.119(3) 0.062(3) 0.017(2) 0.051(3)
C21 0.174(4) 0.129(3) 0.134(3) 0.055(3) 0.003(3) 0.040(3)
C24 0.247(7) 0.250(8) 0.166(5) 0.104(6) 0.038(5) 0.112(6)
C25B 0.226(13) 0.215(13) 0.230(13) 0.079(9) 0.012(9) 0.036(9)
C26B 0.206(15) 0.250(18) 0.151(12) 0.047(13) 0.044(11) 0.055(14)
C25A 0.199(11) 0.251(16) 0.169(10) 0.131(10) 0.043(8) 0.096(11)
C26A 0.249(17) 0.34(3) 0.241(17) 0.176(19) 0.025(13) 0.125(19)

loop_
_atom_type_symbol
_atom_type_description
_atom_type_scat_dispersion_real
_atom_type_scat_dispersion_imag
_atom_type_scat_source
C C 0.0181 0.0091 'International Tables Vol C Tables 4.2.6.8 and 6.1.1.4'
H H 0.0000 0.0000 'International Tables Vol C Tables 4.2.6.8 and 6.1.1.4'
N N 0.0311 0.0180 'International Tables Vol C Tables 4.2.6.8 and 6.1.1.4'
O O 0.0492 0.0322 'International Tables Vol C Tables 4.2.6.8 and 6.1.1.4'
S S 0.3331 0.5567 'International Tables Vol C Tables 4.2.6.8 and 6.1.1.4'

loop_
_geom_angle_atom_site_label_1
_geom_angle_atom_site_label_2
_geom_angle_atom_site_label_3
_geom_angle
_geom_angle_site_symmetry_1
_geom_angle_site_symmetry_3
_geom_angle_publ_flag
C12 N2 C15 120.8(3) . . ?
C11 N2 C12 122.8(3) . . ?
C11 N2 C15 116.4(3) . . ?
C13 N1 C14 122.9(3) . . ?
C13 N1 C22 120.2(3) . . ?
C14 N1 C22 116.9(3) . . ?
C20 O1 C21 116.9(3) . . ?
C5 C10 C1 119.5(3) . . ?
C9 C10 C5 120.5(2) . . ?
C9 C10 C1 119.9(3) . . ?
C10 C5 C6 120.5(3) . . ?
C10 C5 C4 119.6(2) . . ?
C6 C5 C4 119.9(3) . . ?
C10 C9 C12 121.1(3) . . ?
C10 C9 C8 117.6(3) . . ?
C8 C9 C12 121.3(3) . . ?
C5 C6 C13 120.8(3) . . ?
C5 C6 C7 117.6(3) . . ?
C7 C6 C13 121.5(3) . . ?
C5 C4 C3 119.3(3) . . ?
C14 C4 C5 117.6(3) . . ?
C14 C4 C3 123.1(3) . . ?
C10 C1 C2 119.2(3) . . ?
C11 C1 C10 117.4(3) . . ?
C11 C1 C2 123.4(3) . . ?
N1 C13 S2 121.1(2) . . ?
N1 C13 C6 115.8(3) . . ?
C6 C13 S2 123.1(2) . . ?
N2 C12 S1 121.2(2) . . ?
N2 C12 C9 115.4(3) . . ?
C9 C12 S1 123.4(2) . . ?
N2 C11 H11 118.4 . . ?
C1 C11 N2 123.3(3) . . ?
C1 C11 H11 118.4 . . ?
C6 C7 H7 119.0 . . ?
C8 C7 C6 122.0(3) . . ?
C8 C7 H7 119.0 . . ?
C9 C8 H8 119.1 . . ?
C7 C8 C9 121.8(3) . . ?
C7 C8 H8 119.1 . . ?
N1 C14 H14 118.5 . . ?
C4 C14 N1 123.0(3) . . ?
C4 C14 H14 118.5 . . ?
C4 C3 H3 119.5 . . ?
C2 C3 C4 121.0(3) . . ?
C2 C3 H3 119.5 . . ?
O1 C20 C19 113.2(3) . . ?
O2 C20 O1 121.7(4) . . ?
O2 C20 C19 125.1(3) . . ?
C1 C2 H2 119.3 . . ?
C3 C2 C1 121.3(3) . . ?
C3 C2 H2 119.3 . . ?
H18A C18 H18B 107.8 . . ?
C17 C18 H18A 109.1 . . ?
C17 C18 H18B 109.1 . . ?
C17 C18 C19 112.7(3) . . ?
C19 C18 H18A 109.1 . . ?
C19 C18 H18B 109.1 . . ?
N2 C15 H15A 108.9 . . ?
N2 C15 H15B 108.9 . . ?
N2 C15 C16 113.4(2) . . ?
H15A C15 H15B 107.7 . . ?
C16 C15 H15A 108.9 . . ?
C16 C15 H15B 108.9 . . ?
C18 C17 H17A 108.7 . . ?
C18 C17 H17B 108.7 . . ?
C18 C17 C16 114.3(3) . . ?
H17A C17 H17B 107.6 . . ?
C16 C17 H17A 108.7 . . ?
C16 C17 H17B 108.7 . . ?
C15 C16 C17 110.4(2) . . ?
C15 C16 H16A 109.6 . . ?
C15 C16 H16B 109.6 . . ?
C17 C16 H16A 109.6 . . ?
C17 C16 H16B 109.6 . . ?
H16A C16 H16B 108.1 . . ?
C20 C19 C18 113.8(3) . . ?
C20 C19 H19A 108.8 . . ?
C20 C19 H19B 108.8 . . ?
C18 C19 H19A 108.8 . . ?
C18 C19 H19B 108.8 . . ?
H19A C19 H19B 107.7 . . ?
N1 C22 H22A 109.2 . . ?
N1 C22 H22B 109.2 . . ?
N1 C22 C23 112.2(3) . . ?
H22A C22 H22B 107.9 . . ?
C23 C22 H22A 109.2 . . ?
C23 C22 H22B 109.2 . . ?
C22 C23 H23A 109.5 . . ?
C22 C23 H23B 109.5 . . ?
H23A C23 H23B 108.1 . . ?
C24 C23 C22 110.6(4) . . ?
C24 C23 H23A 109.5 . . ?
C24 C23 H23B 109.5 . . ?
O1 C21 H21A 109.5 . . ?
O1 C21 H21B 109.5 . . ?
O1 C21 H21C 109.5 . . ?
H21A C21 H21B 109.5 . . ?
H21A C21 H21C 109.5 . . ?
H21B C21 H21C 109.5 . . ?
C23 C24 H24C 109.4 . . ?
C23 C24 H24D 109.4 . . ?
C23 C24 H24A 107.3 . . ?
C23 C24 H24B 107.3 . . ?
H24C C24 H24D 108.0 . . ?
H24A C24 H24B 106.9 . . ?
C25B C24 C23 111.4(11) . . ?
C25B C24 H24C 109.4 . . ?
C25B C24 H24D 109.4 . . ?
C25A C24 C23 120.0(7) . . ?
C25A C24 H24A 107.3 . . ?
C25A C24 H24B 107.3 . . ?
C24 C25B H25A 106.3 . . ?
C24 C25B H25B 106.3 . . ?
C24 C25B C26B 124.1(16) . . ?
H25A C25B H25B 106.4 . . ?
C26B C25B H25A 106.3 . . ?
C26B C25B H25B 106.3 . . ?
C25B C26B H26A 109.5 . . ?
C25B C26B H26B 109.5 . . ?
C25B C26B H26C 109.5 . . ?
H26A C26B H26B 109.5 . . ?
H26A C26B H26C 109.5 . . ?
H26B C26B H26C 109.5 . . ?
C24 C25A H25C 107.2 . . ?
C24 C25A H25D 107.2 . . ?
C24 C25A C26A 120.7(11) . . ?
H25C C25A H25D 106.8 . . ?
C26A C25A H25C 107.2 . . ?
C26A C25A H25D 107.2 . . ?
C25A C26A H26D 109.5 . . ?
C25A C26A H26E 109.5 . . ?
C25A C26A H26F 109.5 . . ?
H26D C26A H26E 109.5 . . ?
H26D C26A H26F 109.5 . . ?
H26E C26A H26F 109.5 . . ?

loop_
_geom_bond_atom_site_label_1
_geom_bond_atom_site_label_2
_geom_bond_distance
_geom_bond_site_symmetry_2
_geom_bond_publ_flag
S2 C13 1.681(3) . ?
S1 C12 1.683(3) . ?
N2 C12 1.384(4) . ?
N2 C11 1.371(4) . ?
N2 C15 1.466(4) . ?
N1 C13 1.375(4) . ?
N1 C14 1.380(4) . ?
N1 C22 1.466(4) . ?
O1 C20 1.316(4) . ?
O1 C21 1.446(5) . ?
C10 C5 1.409(4) . ?
C10 C9 1.406(4) . ?
C10 C1 1.428(4) . ?
C5 C6 1.410(4) . ?
C5 C4 1.429(4) . ?
C9 C12 1.438(4) . ?
C9 C8 1.420(4) . ?
C6 C13 1.443(4) . ?
C6 C7 1.413(4) . ?
C4 C14 1.348(4) . ?
C4 C3 1.445(4) . ?
O2 C20 1.193(4) . ?
C1 C11 1.347(4) . ?
C1 C2 1.446(4) . ?
C11 H11 0.9300 . ?
C7 H7 0.9300 . ?
C7 C8 1.342(4) . ?
C8 H8 0.9300 . ?
C14 H14 0.9300 . ?
C3 H3 0.9300 . ?
C3 C2 1.323(4) . ?
C20 C19 1.468(5) . ?
C2 H2 0.9300 . ?
C18 H18A 0.9700 . ?
C18 H18B 0.9700 . ?
C18 C17 1.507(4) . ?
C18 C19 1.513(4) . ?
C15 H15A 0.9700 . ?
C15 H15B 0.9700 . ?
C15 C16 1.505(4) . ?
C17 H17A 0.9700 . ?
C17 H17B 0.9700 . ?
C17 C16 1.524(4) . ?
C16 H16A 0.9700 . ?
C16 H16B 0.9700 . ?
C19 H19A 0.9700 . ?
C19 H19B 0.9700 . ?
C22 H22A 0.9700 . ?
C22 H22B 0.9700 . ?
C22 C23 1.500(5) . ?
C23 H23A 0.9700 . ?
C23 H23B 0.9700 . ?
C23 C24 1.495(6) . ?
C21 H21A 0.9600 . ?
C21 H21B 0.9600 . ?
C21 H21C 0.9600 . ?
C24 H24C 0.9700 . ?
C24 H24D 0.9700 . ?
C24 H24A 0.9700 . ?
C24 H24B 0.9700 . ?
C24 C25B 1.419(9) . ?
C24 C25A 1.411(7) . ?
C25B H25A 0.9700 . ?
C25B H25B 0.9700 . ?
C25B C26B 1.421(9) . ?
C26B H26A 0.9600 . ?
C26B H26B 0.9600 . ?
C26B H26C 0.9600 . ?
C25A H25C 0.9700 . ?
C25A H25D 0.9700 . ?
C25A C26A 1.435(8) . ?
C26A H26D 0.9600 . ?
C26A H26E 0.9600 . ?
C26A H26F 0.9600 . ?
